data_4126617
loop_
_publ_author_name
'Thompson, Niklas B.'
'Green, Michael T.'
'Peters, Jonas C.'

_publ_section_title
;
 Nitrogen Fixation via a Terminal Fe(IV) Nitride.
;
_journal_name_full 'Journal of the American Chemical Society'
_journal_paper_doi 10.1021/jacs.7b09364
_journal_year 2017
_chemical_formula_moiety 'C38 H60 B Fe N2 P3'
_chemical_formula_sum 'C38 H60 B Fe N2 P3'
_chemical_formula_weight 704.45
_chemical_name_systematic
;
 ?
;
_space_group_crystal_system triclinic
_space_group_IT_number 2
_space_group_name_Hall '-P 1'
_space_group_name_H-M_alt 'P -1'
_symmetry_space_group_name_Hall '-P 1'
_symmetry_space_group_name_H-M 'P -1'
_atom_sites_solution_hydrogens geom
_atom_sites_solution_primary direct
_atom_sites_solution_secondary difmap
_audit_creation_method SHELXL-2013
_cell_angle_alpha 91.269(3)
_cell_angle_beta 91.242(4)
_cell_angle_gamma 104.316(3)
_cell_formula_units_Z 2
_cell_length_a 10.6719(10)
_cell_length_b 10.7538(9)
_cell_length_c 16.3248(16)
_cell_measurement_reflns_used 9792
_cell_measurement_temperature 100(2)
_cell_measurement_theta_max 33.12
_cell_measurement_theta_min 2.71
_cell_volume 1814.2(3)
_computing_cell_refinement 'SAINT v8.34A (Bruker-AXS, 2007)'
_computing_data_collection 'APEX2 v2014.7-1 (Bruker-AXS, 2014)'
_computing_data_reduction 'SAINT v8.34A (Bruker-AXS, 2007)'
_computing_structure_refinement 'SHELXL-2014/7 (Sheldrick, 2014)'
_computing_structure_solution 'SHELXS-2013/1 (She ldrick, 2013)'
_diffrn_ambient_temperature 100(2)
_diffrn_detector 'CMOS Area Detector'
_diffrn_detector_area_resol_mean 10.24
_diffrn_detector_type 'Bruker PHOTON 100 CMOS'
_diffrn_measured_fraction_theta_full 0.999
_diffrn_measured_fraction_theta_max 0.999
_diffrn_measurement_device '\k-geometry diffractometer'
_diffrn_measurement_device_type 'Bruker D8 VENTURE Kappa Duo PHOTON 100 CMOS'
_diffrn_measurement_method '\f and \w scans'
_diffrn_radiation_monochromator 'multilayer mirrors'
_diffrn_radiation_type MoK\a
_diffrn_radiation_wavelength 0.71073
_diffrn_reflns_av_R_equivalents 0.0429
_diffrn_reflns_av_unetI/netI 0.0249
_diffrn_reflns_Laue_measured_fraction_full 0.999
_diffrn_reflns_Laue_measured_fraction_max 0.999
_diffrn_reflns_limit_h_max 14
_diffrn_reflns_limit_h_min -14
_diffrn_reflns_limit_k_max 14
_diffrn_reflns_limit_k_min -14
_diffrn_reflns_limit_l_max 21
_diffrn_reflns_limit_l_min -21
_diffrn_reflns_number 69829
_diffrn_reflns_point_group_measured_fraction_full 0.999
_diffrn_reflns_point_group_measured_fraction_max 0.999
_diffrn_reflns_theta_full 25.242
_diffrn_reflns_theta_max 28.282
_diffrn_reflns_theta_min 2.712
_diffrn_source 'I\mS HB micro-focus sealed tube'
_diffrn_source_current 1
_diffrn_source_power 0.05
_diffrn_source_type 'Incoatech I\mS HB'
_diffrn_source_voltage 50
_exptl_absorpt_coefficient_mu 0.578
_exptl_absorpt_correction_type multi-scan
_exptl_absorpt_process_details 'SADABS-2014/4 (Sheldrick, 2014)'
_exptl_crystal_colour green
_exptl_crystal_density_diffrn 1.290
_exptl_crystal_density_method 'not measured'
_exptl_crystal_description plate
_exptl_crystal_F_000 756
_exptl_crystal_size_max 0.120
_exptl_crystal_size_mid 0.110
_exptl_crystal_size_min 0.060
_exptl_transmission_factor_max 1.0000
_exptl_transmission_factor_min 0.9577
_refine_diff_density_max 2.463
_refine_diff_density_min -1.309
_refine_diff_density_rms 0.091
_refine_ls_extinction_method none
_refine_ls_goodness_of_fit_ref 1.040
_refine_ls_hydrogen_treatment constr
_refine_ls_matrix_type full
_refine_ls_number_parameters 500
_refine_ls_number_reflns 9018
_refine_ls_number_restraints 9
_refine_ls_restrained_S_all 1.039
_refine_ls_R_factor_all 0.0712
_refine_ls_R_factor_gt 0.0591
_refine_ls_shift/su_max 0.000
_refine_ls_shift/su_mean 0.000
_refine_ls_structure_factor_coef Fsqd
_refine_ls_weighting_details 'w=1/[\s^2^(Fo^2^)+(0.0713P)^2^+4.4245P] where P=(Fo^2^+2Fc^2^)/3'
_refine_ls_weighting_scheme calc
_refine_ls_wR_factor_gt 0.1509
_refine_ls_wR_factor_ref 0.1587
_reflns_Friedel_coverage 0.000
_reflns_number_gt 7544
_reflns_number_total 9018
_reflns_threshold_expression 'I > 2\s(I)'
_cod_data_source_file ja7b09364_si_001.cif
_cod_data_source_block nbt_3_14_final
_cod_database_code 4126617
_shelx_space_group_comment
;
The symmetry employed for this shelxl refinement is uniquely defined
by the following loop, which should always be used as a source of
symmetry information in preference to the above space-group names.
They are only intended as comments.
;
_shelx_estimated_absorpt_t_min 0.934
_shelx_estimated_absorpt_t_max 0.966
_shelxl_version_number 2013-4

loop_
_space_group_symop_operation_xyz
'x, y, z'
'-x, -y, -z'

loop_
_atom_site_label
_atom_site_type_symbol
_atom_site_fract_x
_atom_site_fract_y
_atom_site_fract_z
_atom_site_U_iso_or_equiv
_atom_site_adp_type
_atom_site_occupancy
_atom_site_site_symmetry_order
_atom_site_calc_flag
_atom_site_refinement_flags_posn
_atom_site_refinement_flags_adp
_atom_site_refinement_flags_occupancy
_atom_site_disorder_assembly
_atom_site_disorder_group
Fe1 Fe 0.19214(4) 0.71197(4) 0.22919(3) 0.01999(11) Uani 1 1 d . . . . .
P1 P 0.35327(7) 0.78913(6) 0.14169(4) 0.01734(15) Uani 1 1 d . . . . .
P2 P 0.18610(7) 0.50289(7) 0.23630(5) 0.02576(18) Uani 1 1 d . . . . .
P3 P 0.17666(8) 0.79411(8) 0.35525(5) 0.02853(18) Uani 1 1 d . . . . .
N1 N 0.0616(2) 0.7453(2) 0.18418(16) 0.0239(5) Uani 1 1 d . . . . .
N2 N -0.0368(3) 0.7784(3) 0.15216(19) 0.0345(6) Uani 1 1 d . U . . .
C106 C 0.4412(2) 0.5807(2) 0.26765(16) 0.0171(5) Uani 1 1 d . . . . .
C108 C 0.3476(3) 0.4744(2) 0.23525(17) 0.0190(5) Uani 1 1 d . . . . .
C209 C 0.6030(3) 0.4595(3) 0.24381(17) 0.0245(6) Uani 1 1 d . . . . .
H209 H 0.6908 0.4550 0.2467 0.029 Uiso 1 1 calc R U . . .
C00A C 0.5090(3) 0.3560(3) 0.21275(19) 0.0284(6) Uani 1 1 d . . . . .
H00A H 0.5318 0.2803 0.1944 0.034 Uiso 1 1 calc R U . . .
C00B C 0.6981(3) 1.0130(3) 0.30110(18) 0.0251(6) Uani 1 1 d . . . . .
H00B H 0.7663 1.0584 0.3368 0.030 Uiso 1 1 calc R U . . .
C00C C 0.5697(3) 0.5702(3) 0.27094(17) 0.0212(5) Uani 1 1 d . . . . .
H00C H 0.6356 0.6406 0.2922 0.025 Uiso 1 1 calc R U . . .
C00D C 0.6852(3) 1.0557(3) 0.22329(19) 0.0257(6) Uani 1 1 d . . . . .
H00D H 0.7450 1.1304 0.2053 0.031 Uiso 1 1 calc R U . . .
C00E C 0.3809(3) 0.3628(3) 0.2084(2) 0.0280(6) Uani 1 1 d . . . . .
H00E H 0.3158 0.2917 0.1873 0.034 Uiso 1 1 calc R U . . .
C00F C 0.6108(3) 0.9026(3) 0.32764(17) 0.0222(5) Uani 1 1 d . . . . .
H00F H 0.6217 0.8724 0.3809 0.027 Uiso 1 1 calc R U . . .
C00G C 0.3782(3) 0.7022(2) 0.40006(16) 0.0189(5) Uani 1 1 d . . . . .
C00H C 0.4970(2) 0.8817(2) 0.19830(16) 0.0179(5) Uani 1 1 d . . . . .
C00I C 0.4289(3) 0.6855(3) 0.07336(17) 0.0229(5) Uani 1 1 d . . . . .
H00I H 0.4599 0.6260 0.1105 0.027 Uiso 1 1 calc R U . . .
C00J C 0.5859(3) 0.9906(3) 0.17138(18) 0.0234(5) Uani 1 1 d . . . . .
H00J H 0.5778 1.0197 0.1174 0.028 Uiso 1 1 calc R U . . .
C00K C 0.4595(3) 0.6596(3) 0.45491(18) 0.0263(6) Uani 1 1 d . . . . .
H00K H 0.5313 0.6320 0.4346 0.032 Uiso 1 1 calc R U . . .
C00L C 0.4381(4) 0.6565(3) 0.53878(19) 0.0382(8) Uani 1 1 d . . . . .
H00L H 0.4942 0.6262 0.5749 0.046 Uiso 1 1 calc R U . . .
C00M C 0.3191(3) 0.9106(3) 0.07004(17) 0.0240(6) Uani 1 1 d . . . . .
H00M H 0.3991 0.9442 0.0385 0.029 Uiso 1 1 calc R U . . .
C00N C 0.5072(2) 0.8359(2) 0.27669(16) 0.0170(5) Uani 1 1 d . . . . .
C00O C 0.2746(3) 0.7432(3) 0.43221(17) 0.0224(5) Uani 1 1 d . . . . .
C00P C 0.2914(3) 1.0239(3) 0.1181(2) 0.0314(7) Uani 1 1 d . . . . .
H00G H 0.2646 1.0822 0.0800 0.047 Uiso 1 1 calc R U . . .
H00H H 0.3698 1.0699 0.1487 0.047 Uiso 1 1 calc R U . . .
H00N H 0.2221 0.9922 0.1565 0.047 Uiso 1 1 calc R U . . .
C00Q C 0.2530(4) 0.7408(3) 0.5166(2) 0.0369(8) Uani 1 1 d . . . . .
H00Q H 0.1818 0.7689 0.5374 0.044 Uiso 1 1 calc R U . . .
C00R C 0.3348(4) 0.6978(4) 0.5695(2) 0.0452(10) Uani 1 1 d . . . . .
H00R H 0.3204 0.6966 0.6267 0.054 Uiso 1 1 calc R U . . .
C00S C 0.5467(4) 0.7569(3) 0.0283(2) 0.0404(8) Uani 1 1 d . . . . .
H00O H 0.5827 0.6952 -0.0026 0.061 Uiso 1 1 calc R U . . .
H00P H 0.6120 0.8051 0.0680 0.061 Uiso 1 1 calc R U . . .
H00S H 0.5216 0.8165 -0.0096 0.061 Uiso 1 1 calc R U . . .
C00T C 0.2088(4) 0.8545(3) 0.0079(2) 0.0375(8) Uani 1 1 d . . . . .
H00T H 0.1320 0.8097 0.0370 0.056 Uiso 1 1 calc R U . . .
H00U H 0.2353 0.7939 -0.0296 0.056 Uiso 1 1 calc R U . . .
H00V H 0.1885 0.9240 -0.0235 0.056 Uiso 1 1 calc R U . . .
C00U C 0.2130(4) 0.9702(3) 0.3689(2) 0.0371(7) Uani 1 1 d . . . . .
H00W H 0.1564 1.0013 0.3288 0.045 Uiso 1 1 calc R U . . .
B00V B 0.4026(3) 0.7081(3) 0.30273(17) 0.0161(5) Uani 1 1 d . . . . .
C00W C 0.3494(4) 1.0329(4) 0.3493(2) 0.0430(9) Uani 1 1 d . . . . .
H1 H 0.3611 1.1262 0.3490 0.064 Uiso 1 1 calc R U . . .
H2 H 0.3688 1.0022 0.2952 0.064 Uiso 1 1 calc R U . . .
H3 H 0.4079 1.0115 0.3907 0.064 Uiso 1 1 calc R U . . .
C00X C 0.1870(5) 1.0207(4) 0.4544(2) 0.0463(9) Uani 1 1 d . . . . .
H4 H 0.2420 0.9933 0.4956 0.070 Uiso 1 1 calc R U . . .
H5 H 0.0959 0.9862 0.4671 0.070 Uiso 1 1 calc R U . . .
H6 H 0.2066 1.1147 0.4547 0.070 Uiso 1 1 calc R U . . .
C00Y C 0.3369(4) 0.6005(5) 0.0111(3) 0.0590(13) Uani 1 1 d . . . . .
H7 H 0.3298 0.6493 -0.0380 0.088 Uiso 1 1 calc R U . . .
H8 H 0.2514 0.5712 0.0349 0.088 Uiso 1 1 calc R U . . .
H9 H 0.3701 0.5260 -0.0037 0.088 Uiso 1 1 calc R U . . .
C00Z C 0.0086(4) 0.7509(5) 0.4019(3) 0.0513(10) Uani 1 1 d . . . . .
H00Z H 0.0196 0.7814 0.4605 0.062 Uiso 1 1 calc R U . . .
C012 C -0.0859(4) 0.8142(6) 0.3622(3) 0.0644(14) Uani 1 1 d . . . . .
H01A H -0.1128 0.7736 0.3082 0.097 Uiso 1 1 calc R U . . .
H01B H -0.0451 0.9055 0.3559 0.097 Uiso 1 1 calc R U . . .
H01C H -0.1618 0.8048 0.3964 0.097 Uiso 1 1 calc R U . . .
C015 C -0.0494(5) 0.6082(6) 0.4014(4) 0.086(2) Uani 1 1 d . . . . .
H01D H -0.1365 0.5910 0.4236 0.129 Uiso 1 1 calc R U . . .
H01E H 0.0050 0.5672 0.4353 0.129 Uiso 1 1 calc R U . . .
H01F H -0.0546 0.5735 0.3451 0.129 Uiso 1 1 calc R U . . .
C1A C 0.0801(7) 0.4279(7) 0.1483(5) 0.0340(17) Uani 0.638(6) 1 d . . P A 1
H1A H 0.0916 0.4984 0.1081 0.041 Uiso 0.638(6) 1 calc R U P A 1
C2A C 0.1058(7) 0.3151(7) 0.0977(6) 0.055(2) Uani 0.638(6) 1 d . . P A 1
H2A1 H 0.0869 0.2377 0.1304 0.083 Uiso 0.638(6) 1 calc R U P A 1
H2A2 H 0.1968 0.3354 0.0823 0.083 Uiso 0.638(6) 1 calc R U P A 1
H2A3 H 0.0502 0.3003 0.0481 0.083 Uiso 0.638(6) 1 calc R U P A 1
C3A C -0.0649(5) 0.4028(5) 0.1699(5) 0.0517(19) Uani 0.638(6) 1 d . . P A 1
H3A1 H -0.1183 0.3873 0.1194 0.078 Uiso 0.638(6) 1 calc R U P A 1
H3A2 H -0.0795 0.4778 0.1998 0.078 Uiso 0.638(6) 1 calc R U P A 1
H3A3 H -0.0883 0.3274 0.2043 0.078 Uiso 0.638(6) 1 calc R U P A 1
C4A C 0.1109(9) 0.3818(6) 0.3210(7) 0.042(2) Uani 0.638(6) 1 d . . P A 1
H4A H 0.0249 0.3985 0.3328 0.050 Uiso 0.638(6) 1 calc R U P A 1
C5A C 0.1883(6) 0.4084(5) 0.4008(4) 0.0374(15) Uani 0.638(6) 1 d . . P A 1
H5A1 H 0.1419 0.3535 0.4432 0.056 Uiso 0.638(6) 1 calc R U P A 1
H5A2 H 0.2003 0.4987 0.4175 0.056 Uiso 0.638(6) 1 calc R U P A 1
H5A3 H 0.2730 0.3901 0.3934 0.056 Uiso 0.638(6) 1 calc R U P A 1
C6A C 0.0844(6) 0.2394(5) 0.2996(5) 0.0483(18) Uani 0.638(6) 1 d . . P A 1
H6A1 H 0.1656 0.2179 0.2858 0.072 Uiso 0.638(6) 1 calc R U P A 1
H6A2 H 0.0236 0.2187 0.2526 0.072 Uiso 0.638(6) 1 calc R U P A 1
H6A3 H 0.0469 0.1899 0.3467 0.072 Uiso 0.638(6) 1 calc R U P A 1
C1B C 0.1191(13) 0.4071(11) 0.1339(7) 0.027(2) Uani 0.362(6) 1 d . . P A 2
H1B H 0.1928 0.4183 0.0957 0.033 Uiso 0.362(6) 1 calc R U P A 2
C2B C 0.0134(9) 0.4584(9) 0.0914(6) 0.032(2) Uani 0.362(6) 1 d . . P A 2
H2B1 H -0.0112 0.4127 0.0387 0.048 Uiso 0.362(6) 1 calc R U P A 2
H2B2 H 0.0462 0.5503 0.0823 0.048 Uiso 0.362(6) 1 calc R U P A 2
H2B3 H -0.0622 0.4449 0.1262 0.048 Uiso 0.362(6) 1 calc R U P A 2
C3B C 0.0694(11) 0.2629(9) 0.1474(8) 0.041(3) Uani 0.362(6) 1 d . . P A 2
H3B1 H -0.0196 0.2450 0.1663 0.062 Uiso 0.362(6) 1 calc R U P A 2
H3B2 H 0.1246 0.2362 0.1888 0.062 Uiso 0.362(6) 1 calc R U P A 2
H3B3 H 0.0716 0.2153 0.0958 0.062 Uiso 0.362(6) 1 calc R U P A 2
C4B C 0.1126(15) 0.4312(18) 0.3229(9) 0.039(3) Uani 0.362(6) 1 d . . P A 2
H4B H 0.1198 0.5043 0.3631 0.047 Uiso 0.362(6) 1 calc R U P A 2
C5B C -0.0308(10) 0.3767(15) 0.3106(8) 0.065(4) Uani 0.362(6) 1 d . . P A 2
H5B1 H -0.0484 0.2842 0.2988 0.097 Uiso 0.362(6) 1 calc R U P A 2
H5B2 H -0.0624 0.4185 0.2646 0.097 Uiso 0.362(6) 1 calc R U P A 2
H5B3 H -0.0749 0.3920 0.3605 0.097 Uiso 0.362(6) 1 calc R U P A 2
C6B C 0.1771(15) 0.3438(17) 0.3653(9) 0.064(4) Uani 0.362(6) 1 d . . P A 2
H6B1 H 0.1309 0.3143 0.4153 0.095 Uiso 0.362(6) 1 calc R U P A 2
H6B2 H 0.2666 0.3891 0.3797 0.095 Uiso 0.362(6) 1 calc R U P A 2
H6B3 H 0.1767 0.2697 0.3292 0.095 Uiso 0.362(6) 1 calc R U P A 2
CM1A C -0.0480(7) 0.9142(6) 0.1660(6) 0.0386(17) Uani 0.647(19) 1 d . . P B 1
HM1A H 0.0180 0.9583 0.2066 0.058 Uiso 0.647(19) 1 calc R U P B 1
HM1B H -0.1341 0.9131 0.1862 0.058 Uiso 0.647(19) 1 calc R U P B 1
HM1C H -0.0352 0.9596 0.1143 0.058 Uiso 0.647(19) 1 calc R U P B 1
CM2A C -0.1386(7) 0.6927(7) 0.1093(7) 0.047(2) Uani 0.647(19) 1 d . . P B 1
HM2A H -0.1109 0.6158 0.0926 0.070 Uiso 0.647(19) 1 calc R U P B 1
HM2B H -0.1631 0.7339 0.0607 0.070 Uiso 0.647(19) 1 calc R U P B 1
HM2C H -0.2131 0.6683 0.1449 0.070 Uiso 0.647(19) 1 calc R U P B 1
CM1B C -0.0478(12) 0.8978(14) 0.1206(16) 0.047(5) Uani 0.353(19) 1 d . U P B 2
HM1D H 0.0377 0.9582 0.1215 0.071 Uiso 0.353(19) 1 calc R U P B 2
HM1E H -0.1063 0.9329 0.1546 0.071 Uiso 0.353(19) 1 calc R U P B 2
HM1F H -0.0825 0.8845 0.0642 0.071 Uiso 0.353(19) 1 calc R U P B 2
CM2B C -0.1630(9) 0.6802(12) 0.1548(12) 0.037(3) Uani 0.353(19) 1 d . U P B 2
HM2D H -0.1497 0.6028 0.1805 0.055 Uiso 0.353(19) 1 calc R U P B 2
HM2E H -0.1981 0.6586 0.0989 0.055 Uiso 0.353(19) 1 calc R U P B 2
HM2F H -0.2240 0.7148 0.1867 0.055 Uiso 0.353(19) 1 calc R U P B 2

loop_
_atom_site_aniso_label
_atom_site_aniso_U_11
_atom_site_aniso_U_22
_atom_site_aniso_U_33
_atom_site_aniso_U_23
_atom_site_aniso_U_13
_atom_site_aniso_U_12
Fe1 0.01374(18) 0.01696(19) 0.0309(2) -0.00483(15) -0.00358(14) 0.00763(14)
P1 0.0216(3) 0.0151(3) 0.0165(3) -0.0004(2) -0.0030(2) 0.0070(2)
P2 0.0152(3) 0.0185(3) 0.0448(5) -0.0052(3) -0.0053(3) 0.0076(3)
P3 0.0288(4) 0.0350(4) 0.0286(4) -0.0063(3) -0.0039(3) 0.0220(3)
N1 0.0192(11) 0.0229(11) 0.0312(13) 0.0006(9) 0.0005(9) 0.0085(9)
N2 0.0214(12) 0.0385(15) 0.0459(17) 0.0125(12) -0.0042(11) 0.0113(11)
C106 0.0161(11) 0.0198(12) 0.0177(12) 0.0042(9) 0.0012(9) 0.0082(9)
C108 0.0181(12) 0.0189(12) 0.0223(13) 0.0018(10) 0.0009(10) 0.0087(10)
C209 0.0207(13) 0.0347(15) 0.0239(14) 0.0044(11) 0.0023(10) 0.0176(11)
C00A 0.0321(15) 0.0268(14) 0.0327(16) -0.0010(12) 0.0031(12) 0.0193(12)
C00B 0.0192(13) 0.0262(14) 0.0274(14) -0.0044(11) -0.0014(11) 0.0015(11)
C00C 0.0174(12) 0.0271(13) 0.0208(13) 0.0014(10) -0.0003(10) 0.0089(10)
C00D 0.0225(13) 0.0222(13) 0.0298(15) 0.0011(11) 0.0055(11) 0.0002(10)
C00E 0.0269(14) 0.0226(14) 0.0371(17) -0.0036(12) -0.0015(12) 0.0115(11)
C00F 0.0199(12) 0.0269(14) 0.0196(13) 0.0002(10) -0.0019(10) 0.0058(10)
C00G 0.0213(12) 0.0181(12) 0.0181(12) 0.0021(9) 0.0018(10) 0.0063(10)
C00H 0.0187(12) 0.0167(11) 0.0184(12) -0.0015(9) 0.0001(9) 0.0048(9)
C00I 0.0323(15) 0.0189(12) 0.0195(13) 0.0004(10) -0.0009(11) 0.0103(11)
C00J 0.0262(14) 0.0217(13) 0.0220(13) 0.0022(10) 0.0047(11) 0.0049(11)
C00K 0.0346(16) 0.0290(14) 0.0208(13) 0.0039(11) 0.0037(11) 0.0177(12)
C00L 0.064(2) 0.0431(19) 0.0196(14) 0.0091(13) 0.0038(14) 0.0357(18)
C00M 0.0321(15) 0.0194(12) 0.0217(13) 0.0026(10) -0.0055(11) 0.0095(11)
C00N 0.0151(11) 0.0175(11) 0.0195(12) 0.0000(9) 0.0008(9) 0.0062(9)
C00O 0.0290(14) 0.0212(13) 0.0206(13) 0.0048(10) 0.0058(11) 0.0122(11)
C00P 0.0391(17) 0.0213(14) 0.0382(17) 0.0011(12) -0.0030(13) 0.0159(12)
C00Q 0.055(2) 0.0398(18) 0.0275(16) 0.0110(13) 0.0201(15) 0.0307(16)
C00R 0.078(3) 0.052(2) 0.0201(15) 0.0137(14) 0.0172(16) 0.043(2)
C00S 0.044(2) 0.0317(17) 0.045(2) -0.0094(14) 0.0167(16) 0.0082(15)
C00T 0.050(2) 0.0329(17) 0.0283(16) 0.0053(13) -0.0142(14) 0.0084(15)
C00U 0.050(2) 0.0344(17) 0.0330(17) 0.0010(13) -0.0020(15) 0.0224(15)
B00V 0.0156(12) 0.0191(13) 0.0149(13) 0.0012(10) -0.0010(10) 0.0068(10)
C00W 0.054(2) 0.0388(19) 0.042(2) -0.0099(15) -0.0016(17) 0.0249(17)
C00X 0.070(3) 0.042(2) 0.0338(19) -0.0016(15) 0.0066(18) 0.0271(19)
C00Y 0.039(2) 0.066(3) 0.066(3) -0.047(2) 0.0008(19) 0.0083(19)
C00Z 0.038(2) 0.070(3) 0.055(2) -0.005(2) 0.0174(18) 0.0292(19)
C012 0.037(2) 0.103(4) 0.061(3) -0.021(3) -0.0013(19) 0.035(2)
C015 0.041(3) 0.085(4) 0.124(5) -0.015(4) 0.049(3) -0.001(2)
C1A 0.023(3) 0.015(3) 0.063(5) -0.015(3) -0.009(3) 0.005(2)
C2A 0.045(4) 0.039(4) 0.082(6) -0.029(4) -0.028(4) 0.019(3)
C3A 0.021(3) 0.025(3) 0.108(6) 0.000(3) -0.010(3) 0.005(2)
C4A 0.023(3) 0.017(3) 0.090(6) 0.021(4) 0.016(3) 0.010(3)
C5A 0.046(3) 0.017(2) 0.053(4) 0.014(2) 0.030(3) 0.010(2)
C6A 0.036(3) 0.015(2) 0.096(5) 0.015(3) 0.016(3) 0.008(2)
C1B 0.033(7) 0.019(5) 0.032(5) -0.013(4) -0.012(4) 0.013(4)
C2B 0.033(5) 0.033(4) 0.034(5) -0.010(3) -0.021(4) 0.015(4)
C3B 0.042(6) 0.019(4) 0.059(7) -0.009(4) -0.023(5) 0.005(4)
C4B 0.031(6) 0.064(11) 0.031(6) 0.020(7) 0.012(4) 0.024(8)
C5B 0.027(5) 0.099(11) 0.053(7) 0.028(7) 0.012(5) -0.016(6)
C6B 0.076(9) 0.067(10) 0.055(8) 0.041(8) 0.026(7) 0.026(8)
CM1A 0.038(3) 0.047(3) 0.041(4) 0.003(3) -0.003(3) 0.031(3)
CM2A 0.030(3) 0.048(4) 0.056(6) 0.011(3) -0.013(3) -0.001(3)
CM1B 0.025(5) 0.043(5) 0.077(12) 0.022(6) 0.000(6) 0.014(4)
CM2B 0.015(4) 0.048(5) 0.045(9) 0.012(5) 0.000(4) 0.006(3)

loop_
_atom_type_symbol
_atom_type_description
_atom_type_scat_dispersion_real
_atom_type_scat_dispersion_imag
_atom_type_scat_source
C C 0.0033 0.0016 'International Tables Vol C Tables 4.2.6.8 and 6.1.1.4'
H H 0.0000 0.0000 'International Tables Vol C Tables 4.2.6.8 and 6.1.1.4'
B B 0.0013 0.0007 'International Tables Vol C Tables 4.2.6.8 and 6.1.1.4'
N N 0.0061 0.0033 'International Tables Vol C Tables 4.2.6.8 and 6.1.1.4'
P P 0.1023 0.0942 'International Tables Vol C Tables 4.2.6.8 and 6.1.1.4'
Fe Fe 0.3463 0.8444 'International Tables Vol C Tables 4.2.6.8 and 6.1.1.4'

loop_
_geom_angle_atom_site_label_1
_geom_angle_atom_site_label_2
_geom_angle_atom_site_label_3
_geom_angle
N1 Fe1 P2 115.26(9)
N1 Fe1 P3 98.98(9)
P2 Fe1 P3 109.88(4)
N1 Fe1 P1 103.76(9)
P2 Fe1 P1 104.28(3)
P3 Fe1 P1 125.03(3)
N1 Fe1 B00V 168.91(11)
P2 Fe1 B00V 75.78(7)
P3 Fe1 B00V 75.22(7)
P1 Fe1 B00V 73.08(7)
C00H P1 C00M 101.84(12)
C00H P1 C00I 100.17(12)
C00M P1 C00I 102.96(13)
C00H P1 Fe1 110.23(9)
C00M P1 Fe1 114.27(10)
C00I P1 Fe1 124.38(9)
C4B P2 C108 106.8(5)
C108 P2 C1A 114.1(2)
C108 P2 C4A 98.9(3)
C1A P2 C4A 98.9(4)
C4B P2 C1B 113.3(7)
C108 P2 C1B 97.3(4)
C4B P2 Fe1 114.0(6)
C108 P2 Fe1 111.93(9)
C1A P2 Fe1 104.1(2)
C4A P2 Fe1 128.7(2)
C1B P2 Fe1 112.3(3)
C00O P3 C00U 104.91(15)
C00O P3 C00Z 102.29(17)
C00U P3 C00Z 98.94(18)
C00O P3 Fe1 113.92(9)
C00U P3 Fe1 118.13(12)
C00Z P3 Fe1 116.38(15)
N2 N1 Fe1 176.1(2)
N1 N2 CM2A 123.5(4)
N1 N2 CM1B 130.6(6)
N1 N2 CM2B 115.6(6)
CM1B N2 CM2B 113.6(7)
N1 N2 CM1A 118.7(4)
CM2A N2 CM1A 117.6(5)
C00C C106 C108 116.9(2)
C00C C106 B00V 121.2(2)
C108 C106 B00V 121.8(2)
C00E C108 C106 121.4(2)
C00E C108 P2 127.2(2)
C106 C108 P2 111.42(19)
C00A C209 C00C 120.2(3)
C209 C00A C00E 119.8(3)
C00D C00B C00F 120.1(3)
C209 C00C C106 121.7(3)
C00B C00D C00J 120.2(3)
C00A C00E C108 120.0(3)
C00B C00F C00N 121.0(3)
C00K C00G C00O 117.6(2)
C00K C00G B00V 122.2(2)
C00O C00G B00V 120.1(2)
C00N C00H C00J 121.4(2)
C00N C00H P1 112.08(19)
C00J C00H P1 126.4(2)
C00S C00I C00Y 107.8(3)
C00S C00I P1 115.2(2)
C00Y C00I P1 115.1(2)
C00D C00J C00H 119.8(3)
C00L C00K C00G 121.5(3)
C00R C00L C00K 119.9(3)
C00P C00M C00T 110.6(3)
C00P C00M P1 110.4(2)
C00T C00M P1 113.2(2)
C00H C00N C00F 117.5(2)
C00H C00N B00V 118.5(2)
C00F C00N B00V 123.9(2)
C00G C00O C00Q 121.0(3)
C00G C00O P3 113.2(2)
C00Q C00O P3 125.7(2)
C00R C00Q C00O 120.1(3)
C00Q C00R C00L 119.7(3)
C00W C00U C00X 107.7(3)
C00W C00U P3 112.0(2)
C00X C00U P3 115.8(3)
C00N B00V C00G 113.4(2)
C00N B00V C106 110.6(2)
C00G B00V C106 112.0(2)
C00N B00V Fe1 106.23(16)
C00G B00V Fe1 108.36(16)
C106 B00V Fe1 105.71(16)
C012 C00Z C015 108.8(4)
C012 C00Z P3 113.9(3)
C015 C00Z P3 112.5(3)
C2A C1A C3A 111.1(6)
C2A C1A P2 122.0(5)
C3A C1A P2 111.1(6)
C5A C4A C6A 108.7(6)
C5A C4A P2 112.1(5)
C6A C4A P2 117.6(7)
C3B C1B C2B 109.9(10)
C3B C1B P2 112.0(8)
C2B C1B P2 112.7(7)
C6B C4B C5B 113.1(15)
C6B C4B P2 116.7(10)
C5B C4B P2 113.0(10)

loop_
_geom_bond_atom_site_label_1
_geom_bond_atom_site_label_2
_geom_bond_distance
Fe1 N1 1.680(2)
Fe1 P2 2.2390(8)
Fe1 P3 2.2469(9)
Fe1 P1 2.2670(8)
Fe1 B00V 2.534(3)
P1 C00H 1.828(3)
P1 C00M 1.869(3)
P1 C00I 1.888(3)
P2 C4B 1.734(14)
P2 C108 1.824(3)
P2 C1A 1.850(8)
P2 C4A 1.966(9)
P2 C1B 1.969(11)
P3 C00O 1.796(3)
P3 C00U 1.844(4)
P3 C00Z 1.917(4)
N1 N2 1.293(3)
N2 CM2A 1.401(7)
N2 CM1B 1.424(12)
N2 CM2B 1.494(11)
N2 CM1A 1.507(7)
C106 C00C 1.404(3)
C106 C108 1.403(4)
C106 B00V 1.621(4)
C108 C00E 1.397(4)
C209 C00A 1.380(4)
C209 C00C 1.391(4)
C00A C00E 1.387(4)
C00B C00D 1.376(4)
C00B C00F 1.399(4)
C00D C00J 1.379(4)
C00F C00N 1.403(4)
C00G C00K 1.395(4)
C00G C00O 1.396(4)
C00G B00V 1.616(4)
C00H C00N 1.393(4)
C00H C00J 1.399(4)
C00I C00S 1.516(4)
C00I C00Y 1.518(5)
C00K C00L 1.393(4)
C00L C00R 1.385(5)
C00M C00P 1.527(4)
C00M C00T 1.532(4)
C00N B00V 1.614(4)
C00O C00Q 1.401(4)
C00Q C00R 1.382(5)
C00U C00W 1.490(6)
C00U C00X 1.541(5)
C00Z C012 1.494(6)
C00Z C015 1.506(7)
C1A C2A 1.536(9)
C1A C3A 1.553(9)
C4A C5A 1.509(13)
C4A C6A 1.518(9)
C1B C3B 1.533(16)
C1B C2B 1.531(14)
C4B C6B 1.470(19)
C4B C5B 1.50(2)
